data_2005312
loop_
_publ_author_name
'Gomes, A. C.'
'Biswas, G.'
'Pain (Biswas), S.'
'Ghosh, S.'
'Ghosh, D.'
'Iitaka, Y.'
'Banerjee, A.'

_publ_section_title
;
 Bis(2,4-diaminopyrimidinium) Sulfate Monohydrate,
 2C~4~H~7~N~4~^+^.SO~4~^2{-^}.H~2~O
;
_journal_issue 8
_journal_name_full 'Acta Crystallographica Section C'
_journal_page_first 2020
_journal_page_last 2022
_journal_paper_doi 10.1107/S0108270195009656
_journal_volume 52
_journal_year 1996
_chemical_formula_moiety 'C8 H16 N8 O5 S'
_chemical_formula_sum 'C8 H16 N8 O5 S'
_chemical_formula_weight 336.35
_space_group_IT_number 14
_symmetry_cell_setting monoclinic
_symmetry_space_group_name_Hall '-P 2yab'
_symmetry_space_group_name_H-M 'P 1 21/a 1'
_atom_type_scat_source 'SHELX86 (Sheldrick, 1985)'
_cell_angle_alpha 90
_cell_angle_beta 102.15(1)
_cell_angle_gamma 90
_cell_formula_units_Z 4
_cell_length_a 20.992(2)
_cell_length_b 6.948(1)
_cell_length_c 10.083(1)
_cell_measurement_reflns_used 25
_cell_measurement_temperature 293(2)
_cell_measurement_theta_max 30
_cell_measurement_theta_min 25
_cell_volume 1437.7(3)
_computing_structure_refinement 'SHELXL93 (Sheldrick, 1993)'
_computing_structure_solution 'SHELXS86 (Sheldrick, 1990)'
_diffrn_ambient_temperature 293(2)
_diffrn_measurement_device 'Enraf-Nonius CAD-4'
_diffrn_measurement_method \w-2\q
_diffrn_radiation_monochromator graphite
_diffrn_radiation_source 'fine-focus sealed tube'
_diffrn_radiation_type CuK\a
_diffrn_radiation_wavelength 1.5418
_diffrn_reflns_av_R_equivalents 0.0418
_diffrn_reflns_av_sigmaI/netI 0.0462
_diffrn_reflns_limit_h_max 26
_diffrn_reflns_limit_h_min -26
_diffrn_reflns_limit_k_max 8
_diffrn_reflns_limit_k_min 0
_diffrn_reflns_limit_l_max 12
_diffrn_reflns_limit_l_min 0
_diffrn_reflns_number 2762
_diffrn_reflns_theta_max 77.8
_diffrn_reflns_theta_min 4.31
_diffrn_standards_decay_% 1
_diffrn_standards_interval_count 100
_diffrn_standards_number 3
_exptl_absorpt_coefficient_mu 2.394
_exptl_absorpt_correction_type none
_exptl_crystal_colour white
_exptl_crystal_density_diffrn 1.554
_exptl_crystal_density_meas 1.553
_exptl_crystal_description 'thick prism'
_exptl_crystal_F_000 704
_exptl_crystal_size_max 0.45
_exptl_crystal_size_mid 0.30
_exptl_crystal_size_min 0.12
_refine_diff_density_max 0.349
_refine_diff_density_min -0.776
_refine_ls_extinction_coef 0.0048(6)
_refine_ls_extinction_method 'SHELXL93 (Sheldrick, 1993)'
_refine_ls_goodness_of_fit_all 1.087
_refine_ls_goodness_of_fit_obs 1.096
_refine_ls_hydrogen_treatment geom
_refine_ls_matrix_type full
_refine_ls_number_parameters 200
_refine_ls_number_reflns 2632
_refine_ls_number_restraints 0
_refine_ls_restrained_S_all 1.164
_refine_ls_restrained_S_obs 1.096
_refine_ls_R_factor_all 0.0568
_refine_ls_R_factor_obs 0.0549
_refine_ls_shift/esd_max 0.070
_refine_ls_shift/esd_mean 0.010
_refine_ls_structure_factor_coef Fsqd
_refine_ls_weighting_details 'w=1/[\s^2^(Fo^2^)+(0.0855P)^2^+1.0623P] where P=(Fo^2^+2Fc^2^)/3'
_refine_ls_weighting_scheme calc
_refine_ls_wR_factor_all 0.1631
_refine_ls_wR_factor_obs 0.1514
_reflns_number_observed 2561
_reflns_number_total 2636
_reflns_observed_criterion >2sigma(I)
_cod_data_source_file vj1008.cif
_cod_data_source_block vj1008a
_cod_depositor_comments
;
The following automatic conversions were performed:

'_refine_ls_weighting_scheme' value 'calc
w=1/[\s^2^(Fo^2^)+(0.0855P)^2^+1.0623P] where P=(Fo^2^+2Fc^2^)/3' was
changed to 'calc'. New tag '_refine_ls_weighting_details' was
created. The value of the new tag was set to
'w=1/[\s^2^(Fo^2^)+(0.0855P)^2^+1.0623P] where P=(Fo^2^+2Fc^2^)/3'.

Automatic conversion script
Id: cif_fix_values 3143 2015-03-26 13:38:13Z robertas 
;
_cod_original_sg_symbol_H-M 'P 21/a'
_cod_database_code 2005312

loop_
_symmetry_equiv_pos_as_xyz
'x, y, z'
'x-1/2, -y+1/2, z'
'-x, -y, -z'
'-x+1/2, y-1/2, -z'

loop_
_atom_site_aniso_label
_atom_site_aniso_U_11
_atom_site_aniso_U_22
_atom_site_aniso_U_33
_atom_site_aniso_U_12
_atom_site_aniso_U_13
_atom_site_aniso_U_23
N1 0.0293(10) 0.0489(13) 0.0334(10) 0.0063(9) 0.0040(8) 0.0044(9)
C2 0.0278(11) 0.0363(13) 0.0334(11) 0.0022(10) 0.0062(9) 0.0015(10)
N3 0.0253(9) 0.0436(12) 0.0325(10) 0.0004(8) 0.0072(8) 0.0029(9)
C4 0.0308(11) 0.0376(13) 0.0378(12) -0.0040(10) 0.0115(9) -0.0010(10)
C5 0.0420(13) 0.047(2) 0.0367(13) -0.0044(12) 0.0177(11) -0.0001(12)
C6 0.0437(14) 0.0456(15) 0.0296(12) 0.0020(12) 0.0072(10) 0.0034(11)
N2 0.0276(10) 0.066(2) 0.0354(11) 0.0092(10) 0.0089(8) 0.0101(11)
N4 0.0266(10) 0.067(2) 0.0446(12) -0.0018(11) 0.0122(9) 0.0046(12)
S 0.0238(3) 0.0436(4) 0.0255(3) -0.0021(2) 0.0049(2) 0.0043(2)
O1 0.0333(9) 0.0642(13) 0.0302(9) 0.0000(8) 0.0119(7) 0.0034(8)
O2 0.0346(9) 0.0546(12) 0.0444(10) -0.0016(8) 0.0078(8) -0.0092(9)
O3 0.0493(11) 0.0531(13) 0.0419(10) -0.0018(9) 0.0050(9) 0.0165(9)
O4 0.0230(8) 0.0736(14) 0.0362(9) -0.0021(9) -0.0007(7) 0.0111(9)
N1' 0.0399(12) 0.0486(13) 0.0307(10) -0.0011(10) -0.0007(9) 0.0068(9)
C2' 0.0374(12) 0.0344(13) 0.0274(11) -0.0016(10) 0.0027(9) 0.0026(10)
N3' 0.0338(10) 0.0417(12) 0.0245(9) 0.0003(9) 0.0057(8) 0.0019(8)
C4' 0.0351(12) 0.0378(13) 0.0310(11) -0.0019(10) 0.0079(9) -0.0005(10)
C5' 0.0347(13) 0.054(2) 0.0450(14) 0.0003(12) 0.0122(11) 0.0020(13)
C6' 0.0337(13) 0.050(2) 0.0469(15) 0.0011(12) 0.0019(11) 0.0028(13)
N2' 0.0441(12) 0.064(2) 0.0274(10) -0.0009(11) 0.0075(9) 0.0088(11)
N4' 0.0397(11) 0.070(2) 0.0288(10) 0.0014(11) 0.0113(9) 0.0049(11)
OW 0.0651(15) 0.0551(14) 0.0540(13) 0.0036(11) 0.0055(11) 0.0031(10)

loop_
_atom_site_label
_atom_site_occupancy
_atom_site_fract_x
_atom_site_fract_y
_atom_site_fract_z
_atom_site_U_iso_or_equiv
_atom_site_thermal_displace_type
_atom_site_calc_flag
_atom_site_type_symbol
N1 1 .1729(1) -0.1598(3) .2899(2) .0376(5) Uani d N
H1 1 .214 -0.1835 .3133 .038 Uiso d H
C2 1 .1465(1) -0.1069(4) .1601(2) .0325(5) Uani d C
N3 1 .08319(9) -.0639(3) .1193(2) .0336(5) Uani d N
C4 1 .0452(1) -.0811(4) .2113(3) .0347(5) Uani d C
C5 1 .0708(1) -0.1370(4) .3475(3) .0404(6) Uani d C
H5 1 .0442 -0.1468 .4103 .04 Uiso d H
C6 1 .1347(1) -0.1752(4) .3825(3) .0397(6) Uani d C
H6 1 .1531 -0.2127 .4708 .04 Uiso d H
N2 1 .1855(1) -.0987(4) .0730(2) .0428(6) Uani d N
H21 1 .1703 -0.0656 -0.0098 .043 Uiso d H
H22 1 .2262 -0.1263 .0991 .043 Uiso d H
N4 1 -.0174(1) -.0413(4) .1709(2) .0455(6) Uani d N
H41 1 -0.0326 -0.0058 .0886 .046 Uiso d H
H42 1 -0.0429 -0.0507 .227 .046 Uiso d H
S 1 .16068(3) .18881(9) -0.28748(5) .0310(2) Uani d S
O1 1 .20196(9) .1904(3) -0.3895(2) .0418(5) Uani d O
O2 1 .17984(9) .3535(3) -0.1956(2) .0446(5) Uani d O
O3 1 .1698(1) .0103(3) -0.2098(2) .0488(5) Uani d O
O4 1 .09222(8) .2087(3) -0.3568(2) .0453(5) Uani d O
N1' 1 .1411(1) .3334(4) .3566(2) .0410(5) Uani d N
H1' 1 .1525 .3025 .4409 .041 Uiso d H
C2' 1 .0771(1) .3730(4) .3006(2) .0337(5) Uani d C
N3' 1 .0574(1) .4218(3) .1709(2) .0334(5) Uani d N
C4' 1 .1018(1) .4244(4) .0929(2) .0345(5) Uani d C
C5' 1 .1692(1) .3864(5) .1468(3) .0439(6) Uani d C
H5' 1 .1999 .3915 .0924 .044 Uiso d H
C6' 1 .1863(1) .3435(4) .2785(3) .0444(6) Uani d C
H6' 1 .2298 .3197 .3176 .045 Uiso d H
N2' 1 .0352(1) .3606(4) .3813(2) .0450(6) Uani d N
H2'1 1 -0.0054 .3839 .35 .045 Uiso d H
H2'2 1 .0485 .3286 .4648 .045 Uiso d H
N4' 1 .0824(1) .4670(4) -.0372(2) .0457(6) Uani d N
H4'1 1 .0421 .4925 -0.0701 .046 Uiso d H
H4'2 1 .1101 .4694 -0.089 .046 Uiso d H
OW 1 .1066(1) -0.3231(3) .6734(2) .0591(6) Uani d O
HW1 1 .112 -0.2379 .7432 .059 Uiso d H
HW2 1 .1329 -0.4203 .712 .059 Uiso d H

loop_
_geom_angle_atom_site_label_1
_geom_angle_atom_site_label_2
_geom_angle_atom_site_label_3
_geom_angle
C6 N1 C2 120.2(2)
C6 N1 H1 119.9(2)
C2 N1 H1 119.9(2)
N2 C2 N3 120.0(2)
N2 C2 N1 117.7(2)
N3 C2 N1 122.3(2)
C2 N3 C4 117.4(2)
N4 C4 N3 117.6(2)
N4 C4 C5 120.3(2)
N3 C4 C5 122.1(2)
C6 C5 C4 117.5(2)
C6 C5 H5 121.2(3)
C4 C5 H5 121.3(3)
C5 C6 N1 120.5(2)
C5 C6 H6 119.8(3)
N1 C6 H6 119.7(3)
C2 N2 H21 120.0(2)
C2 N2 H22 120.0(2)
H21 N2 H22 120.0(2)
C4 N4 H41 120.1(2)
C4 N4 H42 120.0(3)
H41 N4 H42 119.9(2)
O3 S O4 109.95(12)
O3 S O2 109.57(12)
O4 S O2 109.69(12)
O3 S O1 110.51(12)
O4 S O1 109.06(11)
O2 S O1 108.03(11)
C6' N1' C2' 119.7(2)
C6' N1' H1' 120.2(2)
C2' N1' H1' 120.1(3)
N2' C2' N3' 120.9(2)
N2' C2' N1' 117.0(2)
N3' C2' N1' 122.0(2)
C2' N3' C4' 118.1(2)
N4' C4' N3' 118.6(2)
N4' C4' C5' 119.4(2)
N3' C4' C5' 121.9(2)
C6' C5' C4' 117.1(2)
C6' C5' H5' 121.4(3)
C4' C5' H5' 121.4(3)
C5' C6' N1' 121.0(2)
C5' C6' H6' 119.7(3)
N1' C6' H6' 119.3(3)
C2' N2' H2'1 120.0(2)
C2' N2' H2'2 120.1(3)
H2'1 N2' H2'2 119.9(3)
C4' N4' H4'1 120.0(2)
C4' N4' H4'2 120.1(2)
H4'1 N4' H4'2 119.9(2)
HW1 OW HW2 100.8(2)

loop_
_geom_bond_atom_site_label_1
_geom_bond_atom_site_label_2
_geom_bond_distance
N1 C6 1.357(3)
N1 C2 1.361(3)
N1 H1 0.861(2)
C2 N2 1.323(3)
C2 N3 1.339(3)
N3 C4 1.350(3)
C4 N4 1.320(3)
C4 C5 1.420(4)
C5 C6 1.341(4)
C5 H5 0.931(2)
C6 H6 0.931(3)
N2 H21 0.860(2)
N2 H22 0.860(2)
N4 H41 0.860(2)
N4 H42 0.861(2)
S O3 1.458(2)
S O4 1.466(2)
S O2 1.475(2)
S O1 1.478(2)
N1' C6' 1.356(4)
N1' C2' 1.371(3)
N1' H1' 0.860(2)
C2' N2' 1.319(3)
C2' N3' 1.330(3)
N3' C4' 1.340(3)
C4' N4' 1.322(3)
C4' C5' 1.431(4)
C5' C6' 1.334(4)
C5' H5' 0.931(3)
C6' H6' 0.930(3)
N2' H2'1 0.861(2)
N2' H2'2 0.859(2)
N4' H4'1 0.861(2)
N4' H4'2 0.860(2)
OW HW1 0.908(2)
OW HW2 0.906(2)

loop_
_cod_related_entry_id
_cod_related_entry_database
_cod_related_entry_code
1 ChemSpider 21138174
